data_1521315
loop_
_publ_author_name
'Meneghinello, E.'
'Alberti, A.'
'Cruciani, G.'
'Rapacciuolo, M.T.'
'Sacerdoti, M.'
'Ciambelli, P.'
'McIntyre, G.J.'

_publ_section_title
;
 Single crystal neutron diffraction study of the natural zeolite barrerite
 in its (N D4) - exchanged form
;
_journal_name_full 'European Journal of Mineralogy (1,1989-)'
_journal_page_first 1123
_journal_page_last 1129
_journal_volume 12
_journal_year 2000
_chemical_formula_sum 'Al13.68 Ca0.63 D123.52 N12.8 Na0.41 O180.16 Si58.32'
_chemical_name_systematic
;
Na0.41 Ca0.63 (N D4)12.8 (Al13.68 Si58.32 O144) (D2 O)36.16
;
_space_group_IT_number 69
_symmetry_space_group_name_Hall '-F 2 2'
_symmetry_space_group_name_H-M 'F m m m'
_cell_angle_alpha 90
_cell_angle_beta 90
_cell_angle_gamma 90
_cell_formula_units_Z 1
_cell_length_a 13.601
_cell_length_b 18.232
_cell_length_c 17.81
_cell_volume 4416.407
_citation_journal_id_ASTM EJMIER
_cod_data_source_file Meneghinello_EJMIER_2000_1088.cif
_cod_data_source_block D123.52Al13.68Ca0.63N12.8Na0.41O180.16Si58.32
_cod_original_formula_sum 'D123.52 Al13.68 Ca0.63 N12.8 Na0.41 O180.16 Si58.32'
_cod_database_code 1521315

loop_
_symmetry_equiv_pos_as_xyz
x,y,z
-x,-y,z
x,-y,-z
-x,y,-z
-x,-y,-z
x,y,-z
-x,y,z
x,-y,z
x,y+1/2,z+1/2
-x,-y+1/2,z+1/2
x,-y+1/2,-z+1/2
-x,y+1/2,-z+1/2
-x,-y+1/2,-z+1/2
x,y+1/2,-z+1/2
-x,y+1/2,z+1/2
x,-y+1/2,z+1/2
x+1/2,y,z+1/2
-x+1/2,-y,z+1/2
x+1/2,-y,-z+1/2
-x+1/2,y,-z+1/2
-x+1/2,-y,-z+1/2
x+1/2,y,-z+1/2
-x+1/2,y,z+1/2
x+1/2,-y,z+1/2
x+1/2,y+1/2,z
-x+1/2,-y+1/2,z
x+1/2,-y+1/2,-z
-x+1/2,y+1/2,-z
-x+1/2,-y+1/2,-z
x+1/2,y+1/2,-z
-x+1/2,y+1/2,z
x+1/2,-y+1/2,z

loop_
_atom_site_label
_atom_site_type_symbol
_atom_site_fract_x
_atom_site_fract_y
_atom_site_fract_z
_atom_site_occupancy
_atom_site_U_iso_or_equiv
O7 O-2 0.5 0.1506 0.5 1 0.0
O4 O-2 0.5 0.3162 0.3489 1 0.0
Si4 Si+4 0.25 0.25 0.25 0.81 0.0
O12 O-2 0.389 0.5 0.319 0.19 0.0
O8 O-2 0.461 0.122 0.306 0.21 0.0
O5 O-2 0.3153 0.1138 0.5 1 0.0
N4 N-3 0.338 0.068 0.331 0.15 0.0
Ca2 Ca+2 0.291 0.058 0.292 0.006 0.0
Na2 Na+1 0.291 0.058 0.292 0.004 0.0
O6 O-2 0.3093 0.5 0.5 1 0.0
Al2 Al+3 0.301 0.4107 0.5 0.19 0.0
Si3 Si+4 0.3882 0.184 0.5 0.81 0.0
O11 O-2 0.405 0 0.386 0.26 0.0
O3 O-2 0.3563 0.3799 0.4247 1 0.0
Ca1 Ca+2 0.5 0 0.291 0.055 0.0
O13 O-2 0.5 0.5 0.372 1 0.0
O14 O-2 0.398 0.094 0.316 0.15 0.0
N1 N-3 0.291 0.058 0.292 0.08 0.0
N2 N-3 0.5 0.09 0.273 0.12 0.0
O2 O-2 0.372 0.2318 0.4256 1 0.0
O1 O-2 0.3176 0.3042 0.3013 1 0.0
Na1 Na+1 0.5 0 0.291 0.035 0.0
Si1 Si+4 0.3856 0.3077 0.3761 0.81 0.0
O9 O-2 0.5 0.13 0.307 0.25 0.0
O10 O-2 0.474 0 0.431 0.34 0.0
Al4 Al+3 0.25 0.25 0.25 0.19 0.0
Al1 Al+3 0.3856 0.3077 0.3761 0.19 0.0
Al3 Al+3 0.3882 0.184 0.5 0.19 0.0
Si2 Si+4 0.301 0.4107 0.5 0.81 0.0
N3 N-3 0.337 0.028 0.234 0.11 0.0
